data_9007957
loop_
_publ_author_name
'Kolitsch, U.'

_publ_section_title
;
 alpha-Cs2Cr3O10
;
_journal_name_full 'Acta Crystallographica, Section E'
_journal_page_first i164
_journal_page_last i166
_journal_paper_doi 10.1107/S1600536803026473
_journal_volume 59
_journal_year 2003
_chemical_formula_structural Cs2Cr3O10
_chemical_formula_sum 'Cr3 Cs2 O10'
_space_group_IT_number 61
_symmetry_space_group_name_Hall '-P 2ac 2ab'
_symmetry_space_group_name_H-M 'P b c a'
_cell_angle_alpha 90
_cell_angle_beta 90
_cell_angle_gamma 90
_cell_length_a 11.887
_cell_length_b 9.671
_cell_length_c 19.493
_cell_formula_units_Z 8
_cell_volume 2240.899
_database_code_amcsd 0010415
_exptl_crystal_density_diffrn 3.449
_cod_original_formula_sum 'Cs2 Cr3 O10'
_cod_database_code 9007957
_amcsd_formula_title Cs2Cr3O10

loop_
_space_group_symop_operation_xyz
x,y,z
x,1/2-y,1/2+z
-x,1/2+y,1/2-z
1/2-x,1/2+y,z
1/2+x,1/2-y,-z
1/2+x,y,1/2-z
1/2-x,-y,1/2+z
-x,-y,-z

loop_
_atom_site_aniso_label
_atom_site_aniso_U_11
_atom_site_aniso_U_22
_atom_site_aniso_U_33
_atom_site_aniso_U_12
_atom_site_aniso_U_13
_atom_site_aniso_U_23
Cs1 0.03058 0.03135 0.02740 -0.00003 -0.00390 0.00029
Cs2 0.03385 0.02909 0.03193 0.00131 -0.00477 -0.00476
Cr1 0.03152 0.02517 0.01923 0.00092 -0.00251 -0.00123
Cr2 0.02894 0.02843 0.01856 -0.00166 -0.00057 -0.00149
Cr3 0.02743 0.02293 0.02244 -0.00145 0.00058 -0.00026
O1 0.10000 0.03760 0.05070 0.02660 -0.00150 0.00150
O2 0.03710 0.05750 0.03770 -0.01150 -0.01070 0.00510
O3 0.04140 0.05450 0.03590 -0.00950 0.00590 0.00330
O4 0.04810 0.04560 0.02470 -0.01120 -0.00300 -0.00820
O5 0.03980 0.06650 0.04110 0.00410 0.00710 -0.02130
O6 0.05360 0.03530 0.04360 -0.00170 0.00200 0.01230
O7 0.03790 0.04420 0.02820 -0.00160 -0.00450 0.00890
O8 0.03020 0.04610 0.04760 0.00110 -0.00610 0.01270
O9 0.03730 0.03590 0.03040 -0.00050 0.00700 -0.00310
O10 0.07530 0.02960 0.03930 -0.01120 0.01080 -0.01030

loop_
_atom_site_label
_atom_site_fract_x
_atom_site_fract_y
_atom_site_fract_z
_atom_site_U_iso_or_equiv
Cs1 0.55125 0.64611 0.41642 0.02978
Cs2 0.22557 0.77409 0.32017 0.03163
Cr1 0.31124 0.50625 -0.02427 0.02531
Cr2 0.37664 0.69456 0.11292 0.02531
Cr3 0.49513 0.50362 0.23263 0.02427
O1 0.35440 0.34990 -0.02371 0.06290
O2 0.18390 0.51290 -0.05239 0.04410
O3 0.38996 0.60220 -0.07125 0.04390
O4 0.31084 0.57240 0.06318 0.03950
O5 0.28273 0.75740 0.16140 0.04910
O6 0.42874 0.81510 0.06763 0.04420
O7 0.48350 0.62420 0.16099 0.03680
O8 0.62195 0.51870 0.26009 0.04130
O9 0.40740 0.54400 0.29248 0.03450
O10 0.47130 0.34858 0.20758 0.04800

loop_
_cod_related_entry_id
_cod_related_entry_database
_cod_related_entry_code
1 AMCSD 0010415
